data_4306109
loop_
_publ_author_name
'Amy N. Walstrom'
'Benjamin C. Fullmer'
'Hongjun Fan'
'Maren Pink'
'Drew T. Buschhorn'
'Kenneth G. Caulton'

_publ_section_title
;
Influence of the Metal Orbital Occupancy and Principal Quantum Number on
Organoazide (RN3) Conversion to Transition-Metal Imide Complexes
;
_journal_name_full 'Inorganic Chemistry'
_journal_page_first 9002
_journal_page_last 9009
_journal_paper_doi 10.1021/ic801035z
_journal_volume 47
_journal_year 2008
_chemical_formula_moiety 'C28 H57 Cl Fe N4 P2 Si2'
_chemical_formula_sum 'C28 H57 Cl Fe N4 P2 Si2'
_chemical_formula_weight 659.20
_chemical_name_systematic
; 
 ? 
;
_space_group_IT_number 2
_symmetry_cell_setting triclinic
_symmetry_space_group_name_Hall '-P 1'
_symmetry_space_group_name_H-M 'P -1'
_atom_sites_solution_hydrogens geom
_atom_sites_solution_primary direct
_atom_sites_solution_secondary difmap
_audit_creation_method SHELXL-97
_cell_angle_alpha 62.619(2)
_cell_angle_beta 79.132(3)
_cell_angle_gamma 76.790(3)
_cell_formula_units_Z 4
_cell_length_a 10.3791(11)
_cell_length_b 19.769(2)
_cell_length_c 20.381(2)
_cell_measurement_reflns_used 8734
_cell_measurement_temperature 130(2)
_cell_measurement_theta_max 27.3
_cell_measurement_theta_min 2.3
_cell_volume 3598.2(6)
_computing_cell_refinement 'SAINT (Bruker, 2003)'
_computing_data_collection 'SMART (Bruker, 2001)'
_computing_data_reduction 'SAINT (Bruker, 2003)'
_computing_molecular_graphics 'SHELXTL (Bruker, 2003), XTEL (loc. libr.)'
_computing_publication_material 'SHELXTL (Bruker, 2003)'
_computing_structure_refinement 'SHELXL-97 (Sheldrick, 1997)'
_computing_structure_solution 'SIR-2004 (Burla et al., 2005)'
_diffrn_ambient_temperature 130(2)
_diffrn_detector 'CCD area detector'
_diffrn_detector_area_resol_mean 44.52
_diffrn_detector_type 'Bruker SMART 6000'
_diffrn_measured_fraction_theta_full 0.995
_diffrn_measured_fraction_theta_max 0.995
_diffrn_measurement_details '0.30 degree frames measured for 20 seconds each'
_diffrn_measurement_device 'three-circle goniometer with fixed chi'
_diffrn_measurement_device_type 'Bruker Platform goniometer'
_diffrn_measurement_method \w-scans
_diffrn_radiation_monochromator graphite
_diffrn_radiation_source 'fine-focus sealed tube'
_diffrn_radiation_type MoK\a
_diffrn_radiation_wavelength 0.71073
_diffrn_reflns_av_R_equivalents 0.0425
_diffrn_reflns_av_sigmaI/netI 0.0543
_diffrn_reflns_limit_h_max 13
_diffrn_reflns_limit_h_min -13
_diffrn_reflns_limit_k_max 26
_diffrn_reflns_limit_k_min -25
_diffrn_reflns_limit_l_max 26
_diffrn_reflns_limit_l_min -26
_diffrn_reflns_number 42020
_diffrn_reflns_theta_full 27.93
_diffrn_reflns_theta_max 27.93
_diffrn_reflns_theta_min 1.95
_exptl_absorpt_coefficient_mu 0.672
_exptl_absorpt_correction_T_max 0.9059
_exptl_absorpt_correction_T_min 0.8554
_exptl_absorpt_correction_type multi-scan
_exptl_absorpt_process_details 'SADABS, R. Blessing; 1995'
_exptl_crystal_colour red
_exptl_crystal_density_diffrn 1.217
_exptl_crystal_density_method 'not measured'
_exptl_crystal_description block
_exptl_crystal_F_000 1416
_exptl_crystal_size_max 0.24
_exptl_crystal_size_mid 0.20
_exptl_crystal_size_min 0.15
_refine_diff_density_max 0.500
_refine_diff_density_min -0.303
_refine_diff_density_rms 0.066
_refine_ls_extinction_method none
_refine_ls_goodness_of_fit_ref 1.006
_refine_ls_hydrogen_treatment riding
_refine_ls_matrix_type full
_refine_ls_number_parameters 738
_refine_ls_number_reflns 17193
_refine_ls_number_restraints 3
_refine_ls_restrained_S_all 1.007
_refine_ls_R_factor_all 0.0553
_refine_ls_R_factor_gt 0.0363
_refine_ls_shift/su_max 0.002
_refine_ls_shift/su_mean 0.000
_refine_ls_structure_factor_coef Fsqd
_refine_ls_weighting_details 'calc w=1/[\s^2^(Fo^2^)+(0.0378P)^2^+1.2160P] where P=(Fo^2^+2Fc^2^)/3'
_refine_ls_weighting_scheme calc
_refine_ls_wR_factor_gt 0.0845
_refine_ls_wR_factor_ref 0.0955
_reflns_number_gt 13072
_reflns_number_total 17193
_reflns_threshold_expression >2sigma(I)
_cod_data_source_file ic801035z_si_001_2.cif
_cod_data_source_block 06119
_cod_depositor_comments
;
The following automatic conversions were performed:

'_exptl_absorpt_correction_type' tag value 'multi-scans' was replaced
with 'multi-scan' value.

Automatic conversion script
Id: cif_fix_values 1646 2011-03-28 12:23:43Z adriana 
;
_cod_original_cell_volume 3598.2(7)
_cod_database_code 4306109

loop_
_symmetry_equiv_pos_as_xyz
'x, y, z'
'-x, -y, -z'

loop_
_atom_site_label
_atom_site_type_symbol
_atom_site_fract_x
_atom_site_fract_y
_atom_site_fract_z
_atom_site_U_iso_or_equiv
_atom_site_adp_type
_atom_site_occupancy
_atom_site_symmetry_multiplicity
_atom_site_calc_flag
_atom_site_refinement_flags
_atom_site_disorder_assembly
_atom_site_disorder_group
Fe1A Fe 0.11224(3) 0.272667(15) 0.756486(15) 0.01885(7) Uani 1 1 d . . .
Cl1A Cl -0.00735(5) 0.38560(3) 0.75705(4) 0.03454(13) Uani 1 1 d . . .
P1A P 0.29378(5) 0.29023(3) 0.58377(3) 0.01998(11) Uani 1 1 d . . .
P2A P 0.12002(5) 0.16777(3) 0.88508(3) 0.02072(11) Uani 1 1 d . . .
Si1A Si -0.01019(6) 0.25705(4) 0.63497(3) 0.02665(13) Uani 1 1 d D . .
Si2A Si -0.02861(5) 0.12821(3) 0.78881(3) 0.02018(12) Uani 1 1 d . . .
N1A N 0.02285(17) 0.21182(10) 0.72476(9) 0.0224(4) Uani 1 1 d . A .
N2A N 0.31930(16) 0.31749(9) 0.74563(9) 0.0206(3) Uani 1 1 d . . .
N3A N 0.35676(16) 0.31749(9) 0.68257(9) 0.0205(3) Uani 1 1 d . . .
N4A N 0.26227(15) 0.29198(9) 0.66564(9) 0.0199(3) Uani 1 1 d . . .
C1A C -0.0974(14) 0.3607(7) 0.6095(6) 0.052(3) Uani 0.55(3) 1 d PD A 1
H1A1 H -0.1870 0.3605 0.6356 0.077 Uiso 0.55(3) 1 calc PR A 1
H1A2 H -0.1035 0.3881 0.5558 0.077 Uiso 0.55(3) 1 calc PR A 1
H1A3 H -0.0465 0.3869 0.6241 0.077 Uiso 0.55(3) 1 calc PR A 1
C2A C -0.1164(16) 0.2169(12) 0.6063(6) 0.048(3) Uani 0.45(3) 1 d PD A 1
H2A1 H -0.0733 0.1653 0.6118 0.072 Uiso 0.45(3) 1 calc PR A 1
H2A2 H -0.1319 0.2503 0.5542 0.072 Uiso 0.45(3) 1 calc PR A 1
H2A3 H -0.2014 0.2135 0.6372 0.072 Uiso 0.45(3) 1 calc PR A 1
C1D C -0.1424(15) 0.3411(9) 0.6135(7) 0.048(3) Uani 0.45(3) 1 d PD A 2
H1D1 H -0.2243 0.3253 0.6447 0.072 Uiso 0.45(3) 1 calc PR A 2
H1D2 H -0.1577 0.3632 0.5611 0.072 Uiso 0.45(3) 1 calc PR A 2
H1D3 H -0.1158 0.3799 0.6233 0.072 Uiso 0.45(3) 1 calc PR A 2
C2D C -0.0652(15) 0.1905(7) 0.6026(5) 0.042(2) Uani 0.55(3) 1 d P A 2
H2D1 H 0.0060 0.1466 0.6078 0.063 Uiso 0.55(3) 1 calc PR A 2
H2D2 H -0.0835 0.2198 0.5505 0.063 Uiso 0.55(3) 1 calc PR A 2
H2D3 H -0.1458 0.1715 0.6332 0.063 Uiso 0.55(3) 1 calc PR A 2
C3A C 0.1412(2) 0.28021(15) 0.56375(12) 0.0321(5) Uani 1 1 d . A .
H3AA H 0.1631 0.2395 0.5461 0.039 Uiso 1 1 calc R . .
H3AB H 0.1115 0.3290 0.5209 0.039 Uiso 1 1 calc R . .
C4A C 0.3407(2) 0.38356(13) 0.51053(13) 0.0314(5) Uani 1 1 d . . .
C5A C 0.4813(2) 0.39312(14) 0.51462(14) 0.0373(6) Uani 1 1 d . . .
H5AA H 0.4990 0.4441 0.4769 0.056 Uiso 1 1 calc R . .
H5AB H 0.5465 0.3530 0.5057 0.056 Uiso 1 1 calc R . .
H5AC H 0.4881 0.3883 0.5639 0.056 Uiso 1 1 calc R . .
C6A C 0.3306(3) 0.39299(17) 0.43236(14) 0.0492(7) Uani 1 1 d . . .
H6AA H 0.3547 0.4428 0.3953 0.074 Uiso 1 1 calc R . .
H6AB H 0.2392 0.3910 0.4280 0.074 Uiso 1 1 calc R . .
H6AC H 0.3913 0.3512 0.4240 0.074 Uiso 1 1 calc R . .
C7A C 0.2406(3) 0.44720(14) 0.52406(17) 0.0573(9) Uani 1 1 d . . .
H7AA H 0.2602 0.4978 0.4864 0.086 Uiso 1 1 calc R . .
H7AB H 0.2474 0.4422 0.5735 0.086 Uiso 1 1 calc R . .
H7AC H 0.1504 0.4422 0.5210 0.086 Uiso 1 1 calc R . .
C8A C 0.4166(2) 0.20335(12) 0.59153(13) 0.0271(5) Uani 1 1 d . . .
C9A C 0.3448(3) 0.13407(13) 0.64146(15) 0.0408(6) Uani 1 1 d . . .
H9AA H 0.4098 0.0863 0.6563 0.061 Uiso 1 1 calc R . .
H9AB H 0.2790 0.1318 0.6141 0.061 Uiso 1 1 calc R . .
H9AC H 0.2999 0.1399 0.6858 0.061 Uiso 1 1 calc R . .
C10A C 0.4643(3) 0.20181(15) 0.51640(15) 0.0406(6) Uani 1 1 d . . .
H10A H 0.5202 0.1521 0.5241 0.061 Uiso 1 1 calc R . .
H10B H 0.5160 0.2436 0.4858 0.061 Uiso 1 1 calc R . .
H10C H 0.3873 0.2088 0.4912 0.061 Uiso 1 1 calc R . .
C11A C 0.5355(2) 0.19702(15) 0.62974(16) 0.0395(6) Uani 1 1 d . . .
H11A H 0.6004 0.1514 0.6325 0.059 Uiso 1 1 calc R . .
H11B H 0.5050 0.1922 0.6800 0.059 Uiso 1 1 calc R . .
H11C H 0.5770 0.2434 0.6012 0.059 Uiso 1 1 calc R . .
C12A C 0.0324(2) 0.04425(13) 0.76474(13) 0.0312(5) Uani 1 1 d . A .
H12A H -0.0122 0.0524 0.7228 0.047 Uiso 1 1 calc R . .
H12B H 0.0124 -0.0035 0.8077 0.047 Uiso 1 1 calc R . .
H12C H 0.1286 0.0401 0.7512 0.047 Uiso 1 1 calc R . .
C13A C -0.2141(2) 0.13550(13) 0.80923(13) 0.0298(5) Uani 1 1 d . A .
H13A H -0.2528 0.1405 0.7666 0.045 Uiso 1 1 calc R . .
H13B H -0.2505 0.1809 0.8187 0.045 Uiso 1 1 calc R . .
H13C H -0.2359 0.0889 0.8531 0.045 Uiso 1 1 calc R . .
C14A C 0.0476(2) 0.09507(12) 0.87832(12) 0.0273(5) Uani 1 1 d . A .
H14A H -0.0218 0.0775 0.9203 0.033 Uiso 1 1 calc R . .
H14B H 0.1179 0.0499 0.8841 0.033 Uiso 1 1 calc R . .
C15A C 0.2876(2) 0.11355(12) 0.91892(12) 0.0260(4) Uani 1 1 d . . .
C16A C 0.3531(2) 0.15976(13) 0.94270(13) 0.0322(5) Uani 1 1 d . . .
H16A H 0.4468 0.1368 0.9490 0.048 Uiso 1 1 calc R . .
H16B H 0.3075 0.1587 0.9898 0.048 Uiso 1 1 calc R . .
H16C H 0.3469 0.2133 0.9045 0.048 Uiso 1 1 calc R . .
C17A C 0.3721(2) 0.10793(14) 0.85087(13) 0.0363(5) Uani 1 1 d . . .
H17A H 0.4602 0.0783 0.8648 0.054 Uiso 1 1 calc R . .
H17B H 0.3815 0.1599 0.8121 0.054 Uiso 1 1 calc R . .
H17C H 0.3287 0.0820 0.8322 0.054 Uiso 1 1 calc R . .
C18A C 0.2857(3) 0.03161(13) 0.98231(14) 0.0365(6) Uani 1 1 d . . .
H18A H 0.3769 0.0065 0.9941 0.055 Uiso 1 1 calc R . .
H18B H 0.2461 0.0014 0.9668 0.055 Uiso 1 1 calc R . .
H18C H 0.2331 0.0348 1.0264 0.055 Uiso 1 1 calc R . .
C19A C 0.0048(2) 0.19288(13) 0.95654(12) 0.0271(5) Uani 1 1 d . . .
C20A C -0.0034(3) 0.12662(15) 1.03438(13) 0.0377(6) Uani 1 1 d . . .
H20A H -0.0739 0.1427 1.0662 0.057 Uiso 1 1 calc R . .
H20B H 0.0819 0.1128 1.0551 0.057 Uiso 1 1 calc R . .
H20C H -0.0233 0.0818 1.0318 0.057 Uiso 1 1 calc R . .
C21A C -0.1338(2) 0.21884(15) 0.92870(13) 0.0348(5) Uani 1 1 d . . .
H21A H -0.1954 0.2405 0.9596 0.052 Uiso 1 1 calc R . .
H21B H -0.1655 0.1744 0.9316 0.052 Uiso 1 1 calc R . .
H21C H -0.1288 0.2582 0.8771 0.052 Uiso 1 1 calc R . .
C22A C 0.0446(2) 0.26188(14) 0.95908(14) 0.0334(5) Uani 1 1 d . . .
H22A H -0.0219 0.2792 0.9916 0.050 Uiso 1 1 calc R . .
H22B H 0.0495 0.3042 0.9089 0.050 Uiso 1 1 calc R . .
H22C H 0.1316 0.2462 0.9784 0.050 Uiso 1 1 calc R . .
C23A C 0.4116(2) 0.34085(11) 0.77134(11) 0.0227(4) Uani 1 1 d . . .
C24A C 0.3620(2) 0.36784(12) 0.82466(12) 0.0286(5) Uani 1 1 d . . .
H24A H 0.2699 0.3713 0.8414 0.034 Uiso 1 1 calc R . .
C25A C 0.4475(3) 0.38966(13) 0.85329(13) 0.0359(6) Uani 1 1 d . . .
H25A H 0.4137 0.4087 0.8894 0.043 Uiso 1 1 calc R . .
C26A C 0.5811(3) 0.38400(15) 0.82983(13) 0.0403(6) Uani 1 1 d . . .
H26A H 0.6391 0.3987 0.8502 0.048 Uiso 1 1 calc R . .
C27A C 0.6314(3) 0.35711(17) 0.77686(14) 0.0433(6) Uani 1 1 d . . .
H27A H 0.7236 0.3536 0.7606 0.052 Uiso 1 1 calc R . .
C28A C 0.5465(2) 0.33525(14) 0.74742(13) 0.0327(5) Uani 1 1 d . . .
H28A H 0.5805 0.3166 0.7111 0.039 Uiso 1 1 calc R . .
Fe1B Fe 0.71866(3) 0.733396(15) 0.739798(15) 0.01627(6) Uani 1 1 d . . .
Cl1B Cl 0.54796(5) 0.74208(3) 0.67703(3) 0.02360(10) Uani 1 1 d . . .
P1B P 1.06269(5) 0.63516(3) 0.73036(3) 0.01841(10) Uani 1 1 d . . .
P2B P 0.64043(5) 0.82333(3) 0.79949(3) 0.01863(10) Uani 1 1 d . . .
Si1B Si 0.81171(5) 0.55865(3) 0.82973(3) 0.01752(11) Uani 1 1 d . . .
Si2B Si 0.69150(5) 0.64974(3) 0.91931(3) 0.01903(11) Uani 1 1 d . . .
N1B N 0.74478(16) 0.64038(9) 0.83986(9) 0.0181(3) Uani 1 1 d . . .
N2B N 0.83094(16) 0.80903(9) 0.62847(9) 0.0190(3) Uani 1 1 d . . .
N3B N 0.94241(16) 0.76353(9) 0.63778(9) 0.0199(3) Uani 1 1 d . . .
N4B N 0.93002(15) 0.70304(9) 0.70479(9) 0.0184(3) Uani 1 1 d . . .
C1B C 0.7368(2) 0.55366(12) 0.75624(12) 0.0245(4) Uani 1 1 d . . .
H1BA H 0.6411 0.5535 0.7699 0.037 Uiso 1 1 calc R . .
H1BB H 0.7784 0.5063 0.7513 0.037 Uiso 1 1 calc R . .
H1BC H 0.7515 0.5985 0.7089 0.037 Uiso 1 1 calc R . .
C2B C 0.8013(2) 0.46597(12) 0.91586(12) 0.0261(4) Uani 1 1 d . . .
H2BA H 0.7083 0.4639 0.9367 0.039 Uiso 1 1 calc R . .
H2BB H 0.8541 0.4633 0.9524 0.039 Uiso 1 1 calc R . .
H2BC H 0.8359 0.4223 0.9036 0.039 Uiso 1 1 calc R . .
C3B C 1.00017(19) 0.55130(11) 0.80063(11) 0.0187(4) Uani 1 1 d . . .
H3BA H 1.0457 0.5340 0.8456 0.022 Uiso 1 1 calc R . .
H3BB H 1.0269 0.5101 0.7837 0.022 Uiso 1 1 calc R . .
C4B C 1.1706(2) 0.66584(12) 0.77111(12) 0.0252(4) Uani 1 1 d . . .
C5B C 1.3046(2) 0.61133(13) 0.78832(15) 0.0347(5) Uani 1 1 d . . .
H5BA H 1.3519 0.6248 0.8169 0.052 Uiso 1 1 calc R . .
H5BB H 1.3585 0.6166 0.7417 0.052 Uiso 1 1 calc R . .
H5BC H 1.2889 0.5579 0.8173 0.052 Uiso 1 1 calc R . .
C6B C 1.0939(2) 0.66458(13) 0.84389(13) 0.0308(5) Uani 1 1 d . . .
H6BA H 1.1367 0.6916 0.8617 0.046 Uiso 1 1 calc R . .
H6BB H 1.0943 0.6110 0.8813 0.046 Uiso 1 1 calc R . .
H6BC H 1.0020 0.6904 0.8351 0.046 Uiso 1 1 calc R . .
C7B C 1.1939(2) 0.74925(12) 0.71860(14) 0.0310(5) Uani 1 1 d . . .
H7BA H 1.2422 0.7671 0.7430 0.047 Uiso 1 1 calc R . .
H7BB H 1.1080 0.7831 0.7067 0.047 Uiso 1 1 calc R . .
H7BC H 1.2462 0.7505 0.6728 0.047 Uiso 1 1 calc R . .
C8B C 1.1473(2) 0.61365(12) 0.65181(12) 0.0256(4) Uani 1 1 d . . .
C9B C 1.2431(2) 0.53596(13) 0.67881(13) 0.0315(5) Uani 1 1 d . . .
H9BA H 1.2876 0.5270 0.6359 0.047 Uiso 1 1 calc R . .
H9BB H 1.1928 0.4941 0.7114 0.047 Uiso 1 1 calc R . .
H9BC H 1.3097 0.5374 0.7062 0.047 Uiso 1 1 calc R . .
C10B C 1.0377(2) 0.60649(14) 0.61523(12) 0.0322(5) Uani 1 1 d . . .
H10D H 1.0783 0.5919 0.5751 0.048 Uiso 1 1 calc R . .
H10E H 0.9783 0.6561 0.5949 0.048 Uiso 1 1 calc R . .
H10F H 0.9867 0.5668 0.6523 0.048 Uiso 1 1 calc R . .
C11B C 1.2245(2) 0.67771(14) 0.59449(13) 0.0363(6) Uani 1 1 d . . .
H11D H 1.2546 0.6687 0.5502 0.054 Uiso 1 1 calc R . .
H11E H 1.3017 0.6774 0.6159 0.054 Uiso 1 1 calc R . .
H11F H 1.1665 0.7279 0.5808 0.054 Uiso 1 1 calc R . .
C12B C 0.5336(2) 0.60958(13) 0.96685(12) 0.0272(5) Uani 1 1 d . . .
H12D H 0.5549 0.5536 0.9964 0.041 Uiso 1 1 calc R . .
H12E H 0.4751 0.6204 0.9295 0.041 Uiso 1 1 calc R . .
H12F H 0.4886 0.6338 0.9994 0.041 Uiso 1 1 calc R . .
C13B C 0.8134(2) 0.60092(13) 0.99206(12) 0.0288(5) Uani 1 1 d . . .
H13D H 0.8200 0.5448 1.0125 0.043 Uiso 1 1 calc R . .
H13E H 0.7826 0.6171 1.0319 0.043 Uiso 1 1 calc R . .
H13F H 0.9010 0.6155 0.9695 0.043 Uiso 1 1 calc R . .
C14B C 0.6716(2) 0.75676(11) 0.89589(11) 0.0214(4) Uani 1 1 d . . .
H14C H 0.5971 0.7687 0.9291 0.026 Uiso 1 1 calc R . .
H14D H 0.7534 0.7662 0.9065 0.026 Uiso 1 1 calc R . .
C15B C 0.4560(2) 0.85970(12) 0.80390(12) 0.0250(4) Uani 1 1 d . . .
C16B C 0.4118(2) 0.90258(13) 0.72495(13) 0.0302(5) Uani 1 1 d . . .
H16D H 0.3152 0.9190 0.7275 0.045 Uiso 1 1 calc R . .
H16E H 0.4362 0.8681 0.7006 0.045 Uiso 1 1 calc R . .
H16F H 0.4558 0.9480 0.6964 0.045 Uiso 1 1 calc R . .
C17B C 0.4092(2) 0.91179(14) 0.84371(14) 0.0344(5) Uani 1 1 d . . .
H17D H 0.3119 0.9199 0.8517 0.052 Uiso 1 1 calc R . .
H17E H 0.4395 0.9616 0.8132 0.052 Uiso 1 1 calc R . .
H17F H 0.4464 0.8872 0.8917 0.052 Uiso 1 1 calc R . .
C18B C 0.3883(2) 0.78783(13) 0.84586(13) 0.0293(5) Uani 1 1 d . . .
H18D H 0.2920 0.8032 0.8433 0.044 Uiso 1 1 calc R . .
H18E H 0.4075 0.7623 0.8979 0.044 Uiso 1 1 calc R . .
H18F H 0.4222 0.7522 0.8232 0.044 Uiso 1 1 calc R . .
C19B C 0.7367(2) 0.90364(11) 0.77476(12) 0.0233(4) Uani 1 1 d . . .
C20B C 0.8833(2) 0.86836(13) 0.76599(14) 0.0308(5) Uani 1 1 d . . .
H20D H 0.9390 0.9084 0.7485 0.046 Uiso 1 1 calc R . .
H20E H 0.8952 0.8471 0.7299 0.046 Uiso 1 1 calc R . .
H20F H 0.9093 0.8271 0.8140 0.046 Uiso 1 1 calc R . .
C21B C 0.7031(2) 0.97073(13) 0.69970(14) 0.0350(5) Uani 1 1 d . . .
H21D H 0.7655 1.0071 0.6835 0.052 Uiso 1 1 calc R . .
H21E H 0.6123 0.9972 0.7046 0.052 Uiso 1 1 calc R . .
H21F H 0.7101 0.9508 0.6629 0.052 Uiso 1 1 calc R . .
C22B C 0.7200(2) 0.93395(14) 0.83315(14) 0.0323(5) Uani 1 1 d . . .
H22D H 0.7835 0.9692 0.8196 0.049 Uiso 1 1 calc R . .
H22E H 0.7365 0.8905 0.8817 0.049 Uiso 1 1 calc R . .
H22F H 0.6292 0.9616 0.8356 0.049 Uiso 1 1 calc R . .
C23B C 0.8270(2) 0.87639(12) 0.55967(11) 0.0239(4) Uani 1 1 d . . .
C24B C 0.7032(2) 0.91775(14) 0.53876(14) 0.0358(5) Uani 1 1 d . . .
H24B H 0.6255 0.8997 0.5692 0.043 Uiso 1 1 calc R . .
C25B C 0.6916(3) 0.98555(15) 0.47349(15) 0.0461(7) Uani 1 1 d . . .
H25B H 0.6059 1.0138 0.4598 0.055 Uiso 1 1 calc R . .
C26B C 0.8024(3) 1.01212(15) 0.42867(15) 0.0479(7) Uani 1 1 d . . .
H26B H 0.7942 1.0585 0.3840 0.058 Uiso 1 1 calc R . .
C27B C 0.9256(3) 0.97092(18) 0.44914(16) 0.0630(9) Uani 1 1 d . . .
H27B H 1.0028 0.9890 0.4182 0.076 Uiso 1 1 calc R . .
C28B C 0.9391(3) 0.90322(16) 0.51439(15) 0.0495(7) Uani 1 1 d . . .
H28B H 1.0250 0.8754 0.5279 0.059 Uiso 1 1 calc R . .

loop_
_atom_site_aniso_label
_atom_site_aniso_U_11
_atom_site_aniso_U_22
_atom_site_aniso_U_33
_atom_site_aniso_U_23
_atom_site_aniso_U_13
_atom_site_aniso_U_12
Fe1A 0.02102(14) 0.01554(13) 0.01864(14) -0.00756(11) 0.00080(11) -0.00241(11)
Cl1A 0.0239(2) 0.0201(2) 0.0588(4) -0.0196(3) 0.0021(2) -0.0015(2)
P1A 0.0181(2) 0.0218(2) 0.0206(3) -0.0093(2) -0.0011(2) -0.0048(2)
P2A 0.0277(3) 0.0166(2) 0.0188(3) -0.0069(2) -0.0029(2) -0.0066(2)
Si1A 0.0188(3) 0.0364(3) 0.0194(3) -0.0061(3) -0.0044(2) -0.0059(2)
Si2A 0.0213(3) 0.0192(3) 0.0212(3) -0.0084(2) -0.0037(2) -0.0052(2)
N1A 0.0223(8) 0.0248(9) 0.0197(9) -0.0071(7) -0.0029(7) -0.0085(7)
N2A 0.0210(8) 0.0198(8) 0.0214(9) -0.0092(7) 0.0003(7) -0.0056(7)
N3A 0.0190(8) 0.0218(8) 0.0245(9) -0.0130(7) -0.0007(7) -0.0052(7)
N4A 0.0162(8) 0.0230(8) 0.0243(9) -0.0121(7) -0.0028(7) -0.0052(7)
C1A 0.028(4) 0.074(5) 0.025(3) -0.011(3) -0.006(4) 0.024(4)
C2A 0.036(5) 0.079(8) 0.025(3) -0.008(4) -0.007(4) -0.031(6)
C1D 0.026(5) 0.070(6) 0.022(4) -0.012(4) -0.004(4) 0.024(4)
C2D 0.048(5) 0.058(5) 0.024(3) -0.007(3) -0.012(4) -0.035(4)
C3A 0.0216(10) 0.0546(15) 0.0239(11) -0.0179(11) -0.0033(9) -0.0107(10)
C4A 0.0327(12) 0.0256(11) 0.0281(12) -0.0073(9) 0.0051(10) -0.0061(9)
C5A 0.0416(14) 0.0367(13) 0.0368(14) -0.0174(11) 0.0125(11) -0.0223(11)
C6A 0.0535(17) 0.0554(17) 0.0265(13) -0.0027(12) 0.0001(12) -0.0231(14)
C7A 0.0614(19) 0.0241(12) 0.0558(18) -0.0043(12) 0.0147(15) 0.0048(12)
C8A 0.0254(10) 0.0256(11) 0.0339(12) -0.0176(10) 0.0021(9) -0.0046(9)
C9A 0.0500(15) 0.0233(11) 0.0493(16) -0.0197(11) 0.0088(13) -0.0086(11)
C10A 0.0442(14) 0.0423(14) 0.0442(15) -0.0302(13) 0.0124(12) -0.0120(12)
C11A 0.0289(12) 0.0356(13) 0.0567(17) -0.0255(12) -0.0127(12) 0.0084(10)
C12A 0.0344(12) 0.0295(11) 0.0378(13) -0.0202(10) -0.0042(10) -0.0076(10)
C13A 0.0247(11) 0.0309(11) 0.0339(12) -0.0127(10) -0.0013(9) -0.0091(9)
C14A 0.0392(12) 0.0183(10) 0.0255(11) -0.0060(8) -0.0091(10) -0.0096(9)
C15A 0.0309(11) 0.0192(10) 0.0244(11) -0.0057(8) -0.0067(9) -0.0030(9)
C16A 0.0318(12) 0.0308(12) 0.0340(13) -0.0110(10) -0.0072(10) -0.0085(10)
C17A 0.0384(13) 0.0313(12) 0.0347(13) -0.0157(11) -0.0052(11) 0.0069(10)
C18A 0.0418(14) 0.0233(11) 0.0366(13) -0.0016(10) -0.0169(11) -0.0051(10)
C19A 0.0304(11) 0.0321(11) 0.0218(11) -0.0128(9) 0.0013(9) -0.0113(9)
C20A 0.0451(14) 0.0445(14) 0.0240(12) -0.0115(11) 0.0010(11) -0.0191(12)
C21A 0.0278(11) 0.0451(14) 0.0322(13) -0.0185(11) 0.0051(10) -0.0099(10)
C22A 0.0372(13) 0.0362(13) 0.0363(13) -0.0255(11) 0.0026(10) -0.0075(10)
C23A 0.0292(11) 0.0205(10) 0.0202(10) -0.0086(8) -0.0019(8) -0.0084(8)
C24A 0.0394(12) 0.0244(10) 0.0223(11) -0.0105(9) -0.0016(9) -0.0060(9)
C25A 0.0606(16) 0.0268(11) 0.0266(12) -0.0148(10) -0.0092(11) -0.0077(11)
C26A 0.0604(17) 0.0409(14) 0.0286(13) -0.0122(11) -0.0120(12) -0.0253(13)
C27A 0.0395(14) 0.0671(18) 0.0349(14) -0.0245(13) 0.0012(11) -0.0290(13)
C28A 0.0312(12) 0.0488(14) 0.0287(12) -0.0230(11) 0.0017(10) -0.0161(11)
Fe1B 0.01557(13) 0.01647(13) 0.01778(14) -0.00803(11) -0.00180(11) -0.00306(10)
Cl1B 0.0201(2) 0.0283(2) 0.0266(3) -0.0144(2) -0.00530(19) -0.00412(19)
P1B 0.0153(2) 0.0179(2) 0.0213(3) -0.0076(2) -0.00112(19) -0.00395(19)
P2B 0.0195(2) 0.0173(2) 0.0227(3) -0.0110(2) -0.0046(2) -0.00250(19)
Si1B 0.0180(2) 0.0158(2) 0.0198(3) -0.0082(2) -0.0005(2) -0.0047(2)
Si2B 0.0222(3) 0.0192(3) 0.0178(3) -0.0089(2) -0.0015(2) -0.0057(2)
N1B 0.0197(8) 0.0164(8) 0.0184(8) -0.0079(7) -0.0001(6) -0.0044(6)
N2B 0.0193(8) 0.0195(8) 0.0180(8) -0.0074(7) -0.0029(7) -0.0032(6)
N3B 0.0203(8) 0.0197(8) 0.0197(8) -0.0072(7) -0.0011(7) -0.0066(7)
N4B 0.0172(8) 0.0179(8) 0.0183(8) -0.0056(7) -0.0007(6) -0.0054(6)
C1B 0.0228(10) 0.0240(10) 0.0336(12) -0.0180(9) -0.0060(9) -0.0022(8)
C2B 0.0278(11) 0.0202(10) 0.0286(11) -0.0091(9) 0.0013(9) -0.0072(8)
C3B 0.0192(9) 0.0174(9) 0.0199(10) -0.0080(8) -0.0015(8) -0.0043(7)
C4B 0.0202(10) 0.0231(10) 0.0336(12) -0.0112(9) -0.0085(9) -0.0038(8)
C5B 0.0242(11) 0.0294(12) 0.0510(15) -0.0144(11) -0.0143(11) -0.0036(9)
C6B 0.0346(12) 0.0303(11) 0.0345(13) -0.0171(10) -0.0122(10) -0.0044(10)
C7B 0.0220(10) 0.0256(11) 0.0465(14) -0.0134(10) -0.0083(10) -0.0070(9)
C8B 0.0224(10) 0.0265(10) 0.0232(11) -0.0103(9) 0.0048(8) -0.0022(8)
C9B 0.0262(11) 0.0299(11) 0.0343(13) -0.0152(10) 0.0042(10) -0.0001(9)
C10B 0.0366(12) 0.0388(13) 0.0235(11) -0.0185(10) -0.0025(10) -0.0001(10)
C11B 0.0294(12) 0.0333(12) 0.0334(13) -0.0097(10) 0.0117(10) -0.0041(10)
C12B 0.0318(11) 0.0293(11) 0.0230(11) -0.0126(9) 0.0044(9) -0.0128(9)
C13B 0.0362(12) 0.0275(11) 0.0220(11) -0.0091(9) -0.0085(9) -0.0032(9)
C14B 0.0228(10) 0.0215(10) 0.0239(10) -0.0125(8) -0.0035(8) -0.0046(8)
C15B 0.0213(10) 0.0274(10) 0.0325(12) -0.0195(9) -0.0049(9) 0.0006(8)
C16B 0.0271(11) 0.0271(11) 0.0389(13) -0.0161(10) -0.0155(10) 0.0048(9)
C17B 0.0254(11) 0.0415(13) 0.0512(15) -0.0362(12) -0.0054(11) 0.0033(10)
C18B 0.0208(10) 0.0352(12) 0.0380(13) -0.0213(11) -0.0016(9) -0.0053(9)
C19B 0.0256(10) 0.0181(9) 0.0304(11) -0.0126(9) -0.0053(9) -0.0048(8)
C20B 0.0247(11) 0.0268(11) 0.0477(14) -0.0207(11) -0.0038(10) -0.0069(9)
C21B 0.0391(13) 0.0251(11) 0.0390(14) -0.0091(10) -0.0081(11) -0.0092(10)
C22B 0.0348(12) 0.0314(12) 0.0428(14) -0.0239(11) -0.0023(11) -0.0117(10)
C23B 0.0292(11) 0.0218(10) 0.0214(10) -0.0088(8) -0.0058(9) -0.0041(8)
C24B 0.0316(12) 0.0315(12) 0.0353(13) -0.0066(10) -0.0080(10) -0.0022(10)
C25B 0.0465(15) 0.0355(14) 0.0432(16) -0.0028(12) -0.0218(13) 0.0004(12)
C26B 0.0672(19) 0.0346(14) 0.0300(14) 0.0033(11) -0.0197(13) -0.0119(13)
C27B 0.0526(18) 0.0593(19) 0.0376(16) 0.0134(14) 0.0012(14) -0.0166(15)
C28B 0.0364(14) 0.0464(15) 0.0351(14) 0.0074(12) -0.0022(12) -0.0067(12)

loop_
_atom_type_symbol
_atom_type_description
_atom_type_scat_dispersion_real
_atom_type_scat_dispersion_imag
_atom_type_scat_source
C C 0.0033 0.0016 'International Tables Vol C Tables 4.2.6.8 and 6.1.1.4'
H H 0.0000 0.0000 'International Tables Vol C Tables 4.2.6.8 and 6.1.1.4'
N N 0.0061 0.0033 'International Tables Vol C Tables 4.2.6.8 and 6.1.1.4'
Si Si 0.0817 0.0704 'International Tables Vol C Tables 4.2.6.8 and 6.1.1.4'
P P 0.1023 0.0942 'International Tables Vol C Tables 4.2.6.8 and 6.1.1.4'
Cl Cl 0.1484 0.1585 'International Tables Vol C Tables 4.2.6.8 and 6.1.1.4'
Fe Fe 0.3463 0.8444 'International Tables Vol C Tables 4.2.6.8 and 6.1.1.4'

loop_
_geom_angle_atom_site_label_1
_geom_angle_atom_site_label_2
_geom_angle_atom_site_label_3
_geom_angle
_geom_angle_site_symmetry_1
_geom_angle_site_symmetry_3
_geom_angle_publ_flag
N1A Fe1A N4A 92.25(6) . . ?
N1A Fe1A Cl1A 117.86(5) . . ?
N4A Fe1A Cl1A 112.58(5) . . ?
N1A Fe1A P2A 91.80(5) . . ?
N4A Fe1A P2A 128.33(5) . . ?
Cl1A Fe1A P2A 110.54(2) . . ?
N4A P1A C3A 105.74(9) . . ?
N4A P1A C8A 109.04(9) . . ?
C3A P1A C8A 107.95(11) . . ?
N4A P1A C4A 110.56(10) . . ?
C3A P1A C4A 107.88(11) . . ?
C8A P1A C4A 115.21(10) . . ?
C14A P2A C19A 104.75(10) . . ?
C14A P2A C15A 103.00(10) . . ?
C19A P2A C15A 112.44(10) . . ?
C14A P2A Fe1A 101.56(7) . . ?
C19A P2A Fe1A 114.09(7) . . ?
C15A P2A Fe1A 118.58(7) . . ?
N1A Si1A C2A 117.8(4) . . ?
N1A Si1A C1D 114.2(4) . . ?
C2A Si1A C1D 86.0(13) . . ?
N1A Si1A C1A 111.0(3) . . ?
C2A Si1A C1A 104.0(11) . . ?
C1D Si1A C1A 19.7(4) . . ?
N1A Si1A C3A 115.36(9) . . ?
C2A Si1A C3A 108.8(5) . . ?
C1D Si1A C3A 111.2(5) . . ?
C1A Si1A C3A 97.5(5) . . ?
N1A Si1A C2D 113.1(3) . . ?
C2A Si1A C2D 20.3(4) . . ?
C1D Si1A C2D 105.4(11) . . ?
C1A Si1A C2D 122.1(8) . . ?
C3A Si1A C2D 95.8(4) . . ?
N1A Si2A C13A 114.04(10) . . ?
N1A Si2A C12A 114.21(10) . . ?
C13A Si2A C12A 106.98(10) . . ?
N1A Si2A C14A 109.13(9) . . ?
C13A Si2A C14A 108.84(11) . . ?
C12A Si2A C14A 102.98(10) . . ?
Si1A N1A Si2A 124.78(10) . . ?
Si1A N1A Fe1A 114.61(9) . . ?
Si2A N1A Fe1A 120.18(9) . . ?
N3A N2A C23A 113.72(16) . . ?
N2A N3A N4A 107.78(15) . . ?
N3A N4A P1A 114.22(13) . . ?
N3A N4A Fe1A 104.73(12) . . ?
P1A N4A Fe1A 140.94(9) . . ?
Si1A C1A H1A1 109.5 . . ?
Si1A C1A H1A2 109.5 . . ?
Si1A C1A H1A3 109.5 . . ?
Si1A C2A H2A1 109.5 . . ?
Si1A C2A H2A2 109.5 . . ?
Si1A C2A H2A3 109.5 . . ?
Si1A C1D H1D1 109.5 . . ?
Si1A C1D H1D2 109.5 . . ?
H1D1 C1D H1D2 109.5 . . ?
Si1A C1D H1D3 109.5 . . ?
H1D1 C1D H1D3 109.5 . . ?
H1D2 C1D H1D3 109.5 . . ?
Si1A C2D H2D1 109.5 . . ?
Si1A C2D H2D2 109.5 . . ?
H2D1 C2D H2D2 109.5 . . ?
Si1A C2D H2D3 109.5 . . ?
H2D1 C2D H2D3 109.5 . . ?
H2D2 C2D H2D3 109.5 . . ?
P1A C3A Si1A 123.25(12) . . ?
P1A C3A H3AA 106.5 . . ?
Si1A C3A H3AA 106.5 . . ?
P1A C3A H3AB 106.5 . . ?
Si1A C3A H3AB 106.5 . . ?
H3AA C3A H3AB 106.5 . . ?
C7A C4A C5A 108.5(2) . . ?
C7A C4A C6A 108.8(2) . . ?
C5A C4A C6A 108.9(2) . . ?
C7A C4A P1A 106.13(16) . . ?
C5A C4A P1A 112.81(16) . . ?
C6A C4A P1A 111.50(17) . . ?
C4A C5A H5AA 109.5 . . ?
C4A C5A H5AB 109.5 . . ?
H5AA C5A H5AB 109.5 . . ?
C4A C5A H5AC 109.5 . . ?
H5AA C5A H5AC 109.5 . . ?
H5AB C5A H5AC 109.5 . . ?
C4A C6A H6AA 109.5 . . ?
C4A C6A H6AB 109.5 . . ?
H6AA C6A H6AB 109.5 . . ?
C4A C6A H6AC 109.5 . . ?
H6AA C6A H6AC 109.5 . . ?
H6AB C6A H6AC 109.5 . . ?
C4A C7A H7AA 109.5 . . ?
C4A C7A H7AB 109.5 . . ?
H7AA C7A H7AB 109.5 . . ?
C4A C7A H7AC 109.5 . . ?
H7AA C7A H7AC 109.5 . . ?
H7AB C7A H7AC 109.5 . . ?
C10A C8A C11A 110.13(19) . . ?
C10A C8A C9A 109.22(19) . . ?
C11A C8A C9A 108.4(2) . . ?
C10A C8A P1A 112.68(17) . . ?
C11A C8A P1A 110.44(15) . . ?
C9A C8A P1A 105.83(15) . . ?
C8A C9A H9AA 109.5 . . ?
C8A C9A H9AB 109.5 . . ?
H9AA C9A H9AB 109.5 . . ?
C8A C9A H9AC 109.5 . . ?
H9AA C9A H9AC 109.5 . . ?
H9AB C9A H9AC 109.5 . . ?
C8A C10A H10A 109.5 . . ?
C8A C10A H10B 109.5 . . ?
H10A C10A H10B 109.5 . . ?
C8A C10A H10C 109.5 . . ?
H10A C10A H10C 109.5 . . ?
H10B C10A H10C 109.5 . . ?
C8A C11A H11A 109.5 . . ?
C8A C11A H11B 109.5 . . ?
H11A C11A H11B 109.5 . . ?
C8A C11A H11C 109.5 . . ?
H11A C11A H11C 109.5 . . ?
H11B C11A H11C 109.5 . . ?
Si2A C12A H12A 109.5 . . ?
Si2A C12A H12B 109.5 . . ?
H12A C12A H12B 109.5 . . ?
Si2A C12A H12C 109.5 . . ?
H12A C12A H12C 109.5 . . ?
H12B C12A H12C 109.5 . . ?
Si2A C13A H13A 109.5 . . ?
Si2A C13A H13B 109.5 . . ?
H13A C13A H13B 109.5 . . ?
Si2A C13A H13C 109.5 . . ?
H13A C13A H13C 109.5 . . ?
H13B C13A H13C 109.5 . . ?
P2A C14A Si2A 115.48(11) . . ?
P2A C14A H14A 108.4 . . ?
Si2A C14A H14A 108.4 . . ?
P2A C14A H14B 108.4 . . ?
Si2A C14A H14B 108.4 . . ?
H14A C14A H14B 107.5 . . ?
C17A C15A C16A 107.79(19) . . ?
C17A C15A C18A 108.97(19) . . ?
C16A C15A C18A 109.22(18) . . ?
C17A C15A P2A 104.76(15) . . ?
C16A C15A P2A 110.90(15) . . ?
C18A C15A P2A 114.89(16) . . ?
C15A C16A H16A 109.5 . . ?
C15A C16A H16B 109.5 . . ?
H16A C16A H16B 109.5 . . ?
C15A C16A H16C 109.5 . . ?
H16A C16A H16C 109.5 . . ?
H16B C16A H16C 109.5 . . ?
C15A C17A H17A 109.5 . . ?
C15A C17A H17B 109.5 . . ?
H17A C17A H17B 109.5 . . ?
C15A C17A H17C 109.5 . . ?
H17A C17A H17C 109.5 . . ?
H17B C17A H17C 109.5 . . ?
C15A C18A H18A 109.5 . . ?
C15A C18A H18B 109.5 . . ?
H18A C18A H18B 109.5 . . ?
C15A C18A H18C 109.5 . . ?
H18A C18A H18C 109.5 . . ?
H18B C18A H18C 109.5 . . ?
C20A C19A C21A 108.29(19) . . ?
C20A C19A C22A 110.01(19) . . ?
C21A C19A C22A 107.90(19) . . ?
C20A C19A P2A 115.03(16) . . ?
C21A C19A P2A 105.93(15) . . ?
C22A C19A P2A 109.39(15) . . ?
C19A C20A H20A 109.5 . . ?
C19A C20A H20B 109.5 . . ?
H20A C20A H20B 109.5 . . ?
C19A C20A H20C 109.5 . . ?
H20A C20A H20C 109.5 . . ?
H20B C20A H20C 109.5 . . ?
C19A C21A H21A 109.5 . . ?
C19A C21A H21B 109.5 . . ?
H21A C21A H21B 109.5 . . ?
C19A C21A H21C 109.5 . . ?
H21A C21A H21C 109.5 . . ?
H21B C21A H21C 109.5 . . ?
C19A C22A H22A 109.5 . . ?
C19A C22A H22B 109.5 . . ?
H22A C22A H22B 109.5 . . ?
C19A C22A H22C 109.5 . . ?
H22A C22A H22C 109.5 . . ?
H22B C22A H22C 109.5 . . ?
C24A C23A C28A 120.1(2) . . ?
C24A C23A N2A 116.79(19) . . ?
C28A C23A N2A 123.08(18) . . ?
C25A C24A C23A 119.6(2) . . ?
C25A C24A H24A 120.2 . . ?
C23A C24A H24A 120.2 . . ?
C26A C25A C24A 120.5(2) . . ?
C26A C25A H25A 119.8 . . ?
C24A C25A H25A 119.8 . . ?
C25A C26A C27A 120.4(2) . . ?
C25A C26A H26A 119.8 . . ?
C27A C26A H26A 119.8 . . ?
C26A C27A C28A 119.8(2) . . ?
C26A C27A H27A 120.1 . . ?
C28A C27A H27A 120.1 . . ?
C23A C28A C27A 119.7(2) . . ?
C23A C28A H28A 120.1 . . ?
C27A C28A H28A 120.1 . . ?
N1B Fe1B N4B 88.32(6) . . ?
N1B Fe1B Cl1B 117.30(5) . . ?
N4B Fe1B Cl1B 122.55(5) . . ?
N1B Fe1B N2B 143.38(6) . . ?
N4B Fe1B N2B 55.58(6) . . ?
Cl1B Fe1B N2B 90.50(4) . . ?
N1B Fe1B P2B 91.89(5) . . ?
N4B Fe1B P2B 123.11(5) . . ?
Cl1B Fe1B P2B 107.40(2) . . ?
N2B Fe1B P2B 102.46(4) . . ?
N4B P1B C3B 105.33(9) . . ?
N4B P1B C4B 108.32(9) . . ?
C3B P1B C4B 109.25(10) . . ?
N4B P1B C8B 110.93(9) . . ?
C3B P1B C8B 108.58(9) . . ?
C4B P1B C8B 114.06(10) . . ?
C14B P2B C15B 104.56(10) . . ?
C14B P2B C19B 104.36(9) . . ?
C15B P2B C19B 110.52(9) . . ?
C14B P2B Fe1B 100.13(6) . . ?
C15B P2B Fe1B 115.81(7) . . ?
C19B P2B Fe1B 119.00(7) . . ?
N1B Si1B C1B 111.48(9) . . ?
N1B Si1B C2B 115.65(9) . . ?
C1B Si1B C2B 108.04(10) . . ?
N1B Si1B C3B 112.91(8) . . ?
C1B Si1B C3B 105.76(9) . . ?
C2B Si1B C3B 102.16(9) . . ?
N1B Si2B C12B 113.13(9) . . ?
N1B Si2B C13B 114.79(9) . . ?
C12B Si2B C13B 105.30(10) . . ?
N1B Si2B C14B 107.63(9) . . ?
C12B Si2B C14B 111.74(10) . . ?
C13B Si2B C14B 103.95(9) . . ?
Si2B N1B Si1B 128.19(10) . . ?
Si2B N1B Fe1B 120.21(9) . . ?
Si1B N1B Fe1B 111.45(8) . . ?
N3B N2B C23B 114.79(16) . . ?
N3B N2B Fe1B 96.65(11) . . ?
C23B N2B Fe1B 148.48(13) . . ?
N2B N3B N4B 107.59(15) . . ?
N3B N4B P1B 117.02(13) . . ?
N3B N4B Fe1B 100.13(11) . . ?
P1B N4B Fe1B 142.80(9) . . ?
Si1B C1B H1BA 109.5 . . ?
Si1B C1B H1BB 109.5 . . ?
H1BA C1B H1BB 109.5 . . ?
Si1B C1B H1BC 109.5 . . ?
H1BA C1B H1BC 109.5 . . ?
H1BB C1B H1BC 109.5 . . ?
Si1B C2B H2BA 109.5 . . ?
Si1B C2B H2BB 109.5 . . ?
H2BA C2B H2BB 109.5 . . ?
Si1B C2B H2BC 109.5 . . ?
H2BA C2B H2BC 109.5 . . ?
H2BB C2B H2BC 109.5 . . ?
P1B C3B Si1B 118.53(10) . . ?
P1B C3B H3BA 107.7 . . ?
Si1B C3B H3BA 107.7 . . ?
P1B C3B H3BB 107.7 . . ?
Si1B C3B H3BB 107.7 . . ?
H3BA C3B H3BB 107.1 . . ?
C6B C4B C5B 109.08(19) . . ?
C6B C4B C7B 108.58(18) . . ?
C5B C4B C7B 110.14(17) . . ?
C6B C4B P1B 106.36(14) . . ?
C5B C4B P1B 112.48(15) . . ?
C7B C4B P1B 110.05(15) . . ?
C4B C5B H5BA 109.5 . . ?
C4B C5B H5BB 109.5 . . ?
H5BA C5B H5BB 109.5 . . ?
C4B C5B H5BC 109.5 . . ?
H5BA C5B H5BC 109.5 . . ?
H5BB C5B H5BC 109.5 . . ?
C4B C6B H6BA 109.5 . . ?
C4B C6B H6BB 109.5 . . ?
H6BA C6B H6BB 109.5 . . ?
C4B C6B H6BC 109.5 . . ?
H6BA C6B H6BC 109.5 . . ?
H6BB C6B H6BC 109.5 . . ?
C4B C7B H7BA 109.5 . . ?
C4B C7B H7BB 109.5 . . ?
H7BA C7B H7BB 109.5 . . ?
C4B C7B H7BC 109.5 . . ?
H7BA C7B H7BC 109.5 . . ?
H7BB C7B H7BC 109.5 . . ?
C10B C8B C11B 109.69(19) . . ?
C10B C8B C9B 107.79(18) . . ?
C11B C8B C9B 109.05(17) . . ?
C10B C8B P1B 106.48(14) . . ?
C11B C8B P1B 112.09(16) . . ?
C9B C8B P1B 111.62(15) . . ?
C8B C9B H9BA 109.5 . . ?
C8B C9B H9BB 109.5 . . ?
H9BA C9B H9BB 109.5 . . ?
C8B C9B H9BC 109.5 . . ?
H9BA C9B H9BC 109.5 . . ?
H9BB C9B H9BC 109.5 . . ?
C8B C10B H10D 109.5 . . ?
C8B C10B H10E 109.5 . . ?
H10D C10B H10E 109.5 . . ?
C8B C10B H10F 109.5 . . ?
H10D C10B H10F 109.5 . . ?
H10E C10B H10F 109.5 . . ?
C8B C11B H11D 109.5 . . ?
C8B C11B H11E 109.5 . . ?
H11D C11B H11E 109.5 . . ?
C8B C11B H11F 109.5 . . ?
H11D C11B H11F 109.5 . . ?
H11E C11B H11F 109.5 . . ?
Si2B C12B H12D 109.5 . . ?
Si2B C12B H12E 109.5 . . ?
H12D C12B H12E 109.5 . . ?
Si2B C12B H12F 109.5 . . ?
H12D C12B H12F 109.5 . . ?
H12E C12B H12F 109.5 . . ?
Si2B C13B H13D 109.5 . . ?
Si2B C13B H13E 109.5 . . ?
H13D C13B H13E 109.5 . . ?
Si2B C13B H13F 109.5 . . ?
H13D C13B H13F 109.5 . . ?
H13E C13B H13F 109.5 . . ?
P2B C14B Si2B 114.88(10) . . ?
P2B C14B H14C 108.5 . . ?
Si2B C14B H14C 108.5 . . ?
P2B C14B H14D 108.5 . . ?
Si2B C14B H14D 108.5 . . ?
H14C C14B H14D 107.5 . . ?
C17B C15B C18B 108.52(18) . . ?
C17B C15B C16B 109.35(18) . . ?
C18B C15B C16B 107.79(17) . . ?
C17B C15B P2B 115.04(15) . . ?
C18B C15B P2B 106.25(14) . . ?
C16B C15B P2B 109.62(15) . . ?
C15B C16B H16D 109.5 . . ?
C15B C16B H16E 109.5 . . ?
H16D C16B H16E 109.5 . . ?
C15B C16B H16F 109.5 . . ?
H16D C16B H16F 109.5 . . ?
H16E C16B H16F 109.5 . . ?
C15B C17B H17D 109.5 . . ?
C15B C17B H17E 109.5 . . ?
H17D C17B H17E 109.5 . . ?
C15B C17B H17F 109.5 . . ?
H17D C17B H17F 109.5 . . ?
H17E C17B H17F 109.5 . . ?
C15B C18B H18D 109.5 . . ?
C15B C18B H18E 109.5 . . ?
H18D C18B H18E 109.5 . . ?
C15B C18B H18F 109.5 . . ?
H18D C18B H18F 109.5 . . ?
H18E C18B H18F 109.5 . . ?
C22B C19B C21B 109.72(18) . . ?
C22B C19B C20B 108.42(18) . . ?
C21B C19B C20B 107.58(19) . . ?
C22B C19B P2B 115.04(15) . . ?
C21B C19B P2B 110.76(14) . . ?
C20B C19B P2B 104.96(13) . . ?
C19B C20B H20D 109.5 . . ?
C19B C20B H20E 109.5 . . ?
H20D C20B H20E 109.5 . . ?
C19B C20B H20F 109.5 . . ?
H20D C20B H20F 109.5 . . ?
H20E C20B H20F 109.5 . . ?
C19B C21B H21D 109.5 . . ?
C19B C21B H21E 109.5 . . ?
H21D C21B H21E 109.5 . . ?
C19B C21B H21F 109.5 . . ?
H21D C21B H21F 109.5 . . ?
H21E C21B H21F 109.5 . . ?
C19B C22B H22D 109.5 . . ?
C19B C22B H22E 109.5 . . ?
H22D C22B H22E 109.5 . . ?
C19B C22B H22F 109.5 . . ?
H22D C22B H22F 109.5 . . ?
H22E C22B H22F 109.5 . . ?
C24B C23B C28B 119.0(2) . . ?
C24B C23B N2B 117.12(19) . . ?
C28B C23B N2B 123.8(2) . . ?
C23B C24B C25B 120.4(2) . . ?
C23B C24B H24B 119.8 . . ?
C25B C24B H24B 119.8 . . ?
C26B C25B C24B 120.6(2) . . ?
C26B C25B H25B 119.7 . . ?
C24B C25B H25B 119.7 . . ?
C25B C26B C27B 119.1(2) . . ?
C25B C26B H26B 120.4 . . ?
C27B C26B H26B 120.4 . . ?
C26B C27B C28B 121.1(3) . . ?
C26B C27B H27B 119.5 . . ?
C28B C27B H27B 119.5 . . ?
C23B C28B C27B 119.8(3) . . ?
C23B C28B H28B 120.1 . . ?
C27B C28B H28B 120.1 . . ?

loop_
_geom_bond_atom_site_label_1
_geom_bond_atom_site_label_2
_geom_bond_distance
_geom_bond_site_symmetry_2
_geom_bond_publ_flag
Fe1A N1A 2.0439(17) . ?
Fe1A N4A 2.1290(17) . ?
Fe1A Cl1A 2.2971(6) . ?
Fe1A P2A 2.4860(6) . ?
P1A N4A 1.6538(17) . ?
P1A C3A 1.782(2) . ?
P1A C8A 1.850(2) . ?
P1A C4A 1.864(2) . ?
P2A C14A 1.834(2) . ?
P2A C19A 1.880(2) . ?
P2A C15A 1.889(2) . ?
Si1A N1A 1.6904(18) . ?
Si1A C2A 1.804(10) . ?
Si1A C1D 1.831(9) . ?
Si1A C1A 1.908(9) . ?
Si1A C3A 1.909(2) . ?
Si1A C2D 1.943(8) . ?
Si2A N1A 1.6963(18) . ?
Si2A C13A 1.878(2) . ?
Si2A C12A 1.884(2) . ?
Si2A C14A 1.895(2) . ?
N2A N3A 1.271(2) . ?
N2A C23A 1.422(3) . ?
N3A N4A 1.360(2) . ?
C1A H1A1 0.9800 . ?
C1A H1A2 0.9800 . ?
C1A H1A3 0.9800 . ?
C2A H2A1 0.9800 . ?
C2A H2A2 0.9800 . ?
C2A H2A3 0.9800 . ?
C1D H1D1 0.9800 . ?
C1D H1D2 0.9800 . ?
C1D H1D3 0.9800 . ?
C2D H2D1 0.9800 . ?
C2D H2D2 0.9800 . ?
C2D H2D3 0.9800 . ?
C3A H3AA 0.9900 . ?
C3A H3AB 0.9900 . ?
C4A C7A 1.533(3) . ?
C4A C5A 1.535(3) . ?
C4A C6A 1.538(4) . ?
C5A H5AA 0.9800 . ?
C5A H5AB 0.9800 . ?
C5A H5AC 0.9800 . ?
C6A H6AA 0.9800 . ?
C6A H6AB 0.9800 . ?
C6A H6AC 0.9800 . ?
C7A H7AA 0.9800 . ?
C7A H7AB 0.9800 . ?
C7A H7AC 0.9800 . ?
C8A C10A 1.530(3) . ?
C8A C11A 1.532(3) . ?
C8A C9A 1.538(3) . ?
C9A H9AA 0.9800 . ?
C9A H9AB 0.9800 . ?
C9A H9AC 0.9800 . ?
C10A H10A 0.9800 . ?
C10A H10B 0.9800 . ?
C10A H10C 0.9800 . ?
C11A H11A 0.9800 . ?
C11A H11B 0.9800 . ?
C11A H11C 0.9800 . ?
C12A H12A 0.9800 . ?
C12A H12B 0.9800 . ?
C12A H12C 0.9800 . ?
C13A H13A 0.9800 . ?
C13A H13B 0.9800 . ?
C13A H13C 0.9800 . ?
C14A H14A 0.9900 . ?
C14A H14B 0.9900 . ?
C15A C17A 1.531(3) . ?
C15A C16A 1.532(3) . ?
C15A C18A 1.541(3) . ?
C16A H16A 0.9800 . ?
C16A H16B 0.9800 . ?
C16A H16C 0.9800 . ?
C17A H17A 0.9800 . ?
C17A H17B 0.9800 . ?
C17A H17C 0.9800 . ?
C18A H18A 0.9800 . ?
C18A H18B 0.9800 . ?
C18A H18C 0.9800 . ?
C19A C20A 1.526(3) . ?
C19A C21A 1.535(3) . ?
C19A C22A 1.538(3) . ?
C20A H20A 0.9800 . ?
C20A H20B 0.9800 . ?
C20A H20C 0.9800 . ?
C21A H21A 0.9800 . ?
C21A H21B 0.9800 . ?
C21A H21C 0.9800 . ?
C22A H22A 0.9800 . ?
C22A H22B 0.9800 . ?
C22A H22C 0.9800 . ?
C23A C24A 1.388(3) . ?
C23A C28A 1.389(3) . ?
C24A C25A 1.385(3) . ?
C24A H24A 0.9500 . ?
C25A C26A 1.375(4) . ?
C25A H25A 0.9500 . ?
C26A C27A 1.382(4) . ?
C26A H26A 0.9500 . ?
C27A C28A 1.391(3) . ?
C27A H27A 0.9500 . ?
C28A H28A 0.9500 . ?
Fe1B N1B 2.0359(16) . ?
Fe1B N4B 2.2099(16) . ?
Fe1B Cl1B 2.3062(6) . ?
Fe1B N2B 2.3283(16) . ?
Fe1B P2B 2.5015(6) . ?
P1B N4B 1.6587(16) . ?
P1B C3B 1.7828(19) . ?
P1B C4B 1.853(2) . ?
P1B C8B 1.855(2) . ?
P2B C14B 1.834(2) . ?
P2B C15B 1.885(2) . ?
P2B C19B 1.890(2) . ?
Si1B N1B 1.6956(16) . ?
Si1B C1B 1.862(2) . ?
Si1B C2B 1.874(2) . ?
Si1B C3B 1.926(2) . ?
Si2B N1B 1.6892(17) . ?
Si2B C12B 1.882(2) . ?
Si2B C13B 1.888(2) . ?
Si2B C14B 1.912(2) . ?
N2B N3B 1.278(2) . ?
N2B C23B 1.421(3) . ?
N3B N4B 1.347(2) . ?
C1B H1BA 0.9800 . ?
C1B H1BB 0.9800 . ?
C1B H1BC 0.9800 . ?
C2B H2BA 0.9800 . ?
C2B H2BB 0.9800 . ?
C2B H2BC 0.9800 . ?
C3B H3BA 0.9900 . ?
C3B H3BB 0.9900 . ?
C4B C6B 1.537(3) . ?
C4B C5B 1.540(3) . ?
C4B C7B 1.544(3) . ?
C5B H5BA 0.9800 . ?
C5B H5BB 0.9800 . ?
C5B H5BC 0.9800 . ?
C6B H6BA 0.9800 . ?
C6B H6BB 0.9800 . ?
C6B H6BC 0.9800 . ?
C7B H7BA 0.9800 . ?
C7B H7BB 0.9800 . ?
C7B H7BC 0.9800 . ?
C8B C10B 1.536(3) . ?
C8B C11B 1.537(3) . ?
C8B C9B 1.543(3) . ?
C9B H9BA 0.9800 . ?
C9B H9BB 0.9800 . ?
C9B H9BC 0.9800 . ?
C10B H10D 0.9800 . ?
C10B H10E 0.9800 . ?
C10B H10F 0.9800 . ?
C11B H11D 0.9800 . ?
C11B H11E 0.9800 . ?
C11B H11F 0.9800 . ?
C12B H12D 0.9800 . ?
C12B H12E 0.9800 . ?
C12B H12F 0.9800 . ?
C13B H13D 0.9800 . ?
C13B H13E 0.9800 . ?
C13B H13F 0.9800 . ?
C14B H14C 0.9900 . ?
C14B H14D 0.9900 . ?
C15B C17B 1.532(3) . ?
C15B C18B 1.535(3) . ?
C15B C16B 1.538(3) . ?
C16B H16D 0.9800 . ?
C16B H16E 0.9800 . ?
C16B H16F 0.9800 . ?
C17B H17D 0.9800 . ?
C17B H17E 0.9800 . ?
C17B H17F 0.9800 . ?
C18B H18D 0.9800 . ?
C18B H18E 0.9800 . ?
C18B H18F 0.9800 . ?
C19B C22B 1.528(3) . ?
C19B C21B 1.531(3) . ?
C19B C20B 1.537(3) . ?
C20B H20D 0.9800 . ?
C20B H20E 0.9800 . ?
C20B H20F 0.9800 . ?
C21B H21D 0.9800 . ?
C21B H21E 0.9800 . ?
C21B H21F 0.9800 . ?
C22B H22D 0.9800 . ?
C22B H22E 0.9800 . ?
C22B H22F 0.9800 . ?
C23B C24B 1.381(3) . ?
C23B C28B 1.383(3) . ?
C24B C25B 1.388(3) . ?
C24B H24B 0.9500 . ?
C25B C26B 1.369(4) . ?
C25B H25B 0.9500 . ?
C26B C27B 1.373(4) . ?
C26B H26B 0.9500 . ?
C27B C28B 1.388(4) . ?
C27B H27B 0.9500 . ?
C28B H28B 0.9500 . ?

loop_
_geom_torsion_atom_site_label_1
_geom_torsion_atom_site_label_2
_geom_torsion_atom_site_label_3
_geom_torsion_atom_site_label_4
_geom_torsion
_geom_torsion_site_symmetry_1
_geom_torsion_site_symmetry_2
_geom_torsion_site_symmetry_3
_geom_torsion_site_symmetry_4
_geom_torsion_publ_flag
N1A Fe1A P2A C14A 1.74(9) . . . . ?
N4A Fe1A P2A C14A -92.56(10) . . . . ?
Cl1A Fe1A P2A C14A 122.48(8) . . . . ?
N1A Fe1A P2A C19A -110.34(9) . . . . ?
N4A Fe1A P2A C19A 155.36(9) . . . . ?
Cl1A Fe1A P2A C19A 10.39(8) . . . . ?
N1A Fe1A P2A C15A 113.63(9) . . . . ?
N4A Fe1A P2A C15A 19.33(10) . . . . ?
Cl1A Fe1A P2A C15A -125.63(8) . . . . ?
C2A Si1A N1A Si2A 4.0(8) . . . . ?
C1D Si1A N1A Si2A 102.6(8) . . . . ?
C1A Si1A N1A Si2A 123.6(6) . . . . ?
C3A Si1A N1A Si2A -126.76(14) . . . . ?
C2D Si1A N1A Si2A -17.9(6) . . . . ?
C2A Si1A N1A Fe1A -168.5(8) . . . . ?
C1D Si1A N1A Fe1A -69.9(8) . . . . ?
C1A Si1A N1A Fe1A -48.9(6) . . . . ?
C3A Si1A N1A Fe1A 60.76(14) . . . . ?
C2D Si1A N1A Fe1A 169.6(5) . . . . ?
C13A Si2A N1A Si1A -63.91(16) . . . . ?
C12A Si2A N1A Si1A 59.54(15) . . . . ?
C14A Si2A N1A Si1A 174.16(12) . . . . ?
C13A Si2A N1A Fe1A 108.18(12) . . . . ?
C12A Si2A N1A Fe1A -128.37(11) . . . . ?
C14A Si2A N1A Fe1A -13.75(14) . . . . ?
N4A Fe1A N1A Si1A -51.33(10) . . . . ?
Cl1A Fe1A N1A Si1A 65.76(10) . . . . ?
P2A Fe1A N1A Si1A -179.81(9) . . . . ?
N4A Fe1A N1A Si2A 135.81(11) . . . . ?
Cl1A Fe1A N1A Si2A -107.09(10) . . . . ?
P2A Fe1A N1A Si2A 7.34(10) . . . . ?
C23A N2A N3A N4A 178.16(15) . . . . ?
N2A N3A N4A P1A 178.68(13) . . . . ?
N2A N3A N4A Fe1A 1.66(17) . . . . ?
C3A P1A N4A N3A -165.14(14) . . . . ?
C8A P1A N4A N3A 79.01(15) . . . . ?
C4A P1A N4A N3A -48.63(16) . . . . ?
C3A P1A N4A Fe1A 10.29(19) . . . . ?
C8A P1A N4A Fe1A -105.56(16) . . . . ?
C4A P1A N4A Fe1A 126.80(15) . . . . ?
N1A Fe1A N4A N3A -166.28(12) . . . . ?
Cl1A Fe1A N4A N3A 72.19(12) . . . . ?
P2A Fe1A N4A N3A -72.20(13) . . . . ?
N1A Fe1A N4A P1A 18.03(16) . . . . ?
Cl1A Fe1A N4A P1A -103.49(15) . . . . ?
P2A Fe1A N4A P1A 112.11(14) . . . . ?
N4A P1A C3A Si1A -10.38(19) . . . . ?
C8A P1A C3A Si1A 106.20(17) . . . . ?
C4A P1A C3A Si1A -128.69(16) . . . . ?
N1A Si1A C3A P1A -23.8(2) . . . . ?
C2A Si1A C3A P1A -158.7(7) . . . . ?
C1D Si1A C3A P1A 108.3(7) . . . . ?
C1A Si1A C3A P1A 93.7(4) . . . . ?
C2D Si1A C3A P1A -142.7(4) . . . . ?
N4A P1A C4A C7A -44.9(2) . . . . ?
C3A P1A C4A C7A 70.2(2) . . . . ?
C8A P1A C4A C7A -169.10(19) . . . . ?
N4A P1A C4A C5A 73.79(18) . . . . ?
C3A P1A C4A C5A -171.04(17) . . . . ?
C8A P1A C4A C5A -50.4(2) . . . . ?
N4A P1A C4A C6A -163.30(17) . . . . ?
C3A P1A C4A C6A -48.1(2) . . . . ?
C8A P1A C4A C6A 72.5(2) . . . . ?
N4A P1A C8A C10A -173.18(15) . . . . ?
C3A P1A C8A C10A 72.40(18) . . . . ?
C4A P1A C8A C10A -48.2(2) . . . . ?
N4A P1A C8A C11A -49.56(18) . . . . ?
C3A P1A C8A C11A -163.97(17) . . . . ?
C4A P1A C8A C11A 75.41(19) . . . . ?
N4A P1A C8A C9A 67.51(17) . . . . ?
C3A P1A C8A C9A -46.91(19) . . . . ?
C4A P1A C8A C9A -167.52(16) . . . . ?
C19A P2A C14A Si2A 109.68(13) . . . . ?
C15A P2A C14A Si2A -132.56(13) . . . . ?
Fe1A P2A C14A Si2A -9.30(14) . . . . ?
N1A Si2A C14A P2A 14.78(16) . . . . ?
C13A Si2A C14A P2A -110.24(14) . . . . ?
C12A Si2A C14A P2A 136.47(13) . . . . ?
C14A P2A C15A C17A 75.08(16) . . . . ?
C19A P2A C15A C17A -172.72(14) . . . . ?
Fe1A P2A C15A C17A -36.02(16) . . . . ?
C14A P2A C15A C16A -168.90(16) . . . . ?
C19A P2A C15A C16A -56.70(18) . . . . ?
Fe1A P2A C15A C16A 80.00(16) . . . . ?
C14A P2A C15A C18A -44.45(19) . . . . ?
C19A P2A C15A C18A 67.75(19) . . . . ?
Fe1A P2A C15A C18A -155.55(14) . . . . ?
C14A P2A C19A C20A 63.52(18) . . . . ?
C15A P2A C19A C20A -47.60(19) . . . . ?
Fe1A P2A C19A C20A 173.68(14) . . . . ?
C14A P2A C19A C21A -56.04(17) . . . . ?
C15A P2A C19A C21A -167.16(14) . . . . ?
Fe1A P2A C19A C21A 54.11(16) . . . . ?
C14A P2A C19A C22A -172.10(15) . . . . ?
C15A P2A C19A C22A 76.78(17) . . . . ?
Fe1A P2A C19A C22A -61.94(17) . . . . ?
N3A N2A C23A C24A 158.41(18) . . . . ?
N3A N2A C23A C28A -23.8(3) . . . . ?
C28A C23A C24A C25A 0.5(3) . . . . ?
N2A C23A C24A C25A 178.40(19) . . . . ?
C23A C24A C25A C26A -0.7(3) . . . . ?
C24A C25A C26A C27A 0.6(4) . . . . ?
C25A C26A C27A C28A -0.4(4) . . . . ?
C24A C23A C28A C27A -0.3(4) . . . . ?
N2A C23A C28A C27A -178.0(2) . . . . ?
C26A C27A C28A C23A 0.2(4) . . . . ?
N1B Fe1B P2B C14B 6.84(8) . . . . ?
N4B Fe1B P2B C14B -82.39(8) . . . . ?
Cl1B Fe1B P2B C14B 126.27(7) . . . . ?
N2B Fe1B P2B C14B -139.22(8) . . . . ?
N1B Fe1B P2B C15B -104.88(9) . . . . ?
N4B Fe1B P2B C15B 165.89(9) . . . . ?
Cl1B Fe1B P2B C15B 14.54(8) . . . . ?
N2B Fe1B P2B C15B 109.05(9) . . . . ?
N1B Fe1B P2B C19B 119.62(9) . . . . ?
N4B Fe1B P2B C19B 30.39(9) . . . . ?
Cl1B Fe1B P2B C19B -120.96(8) . . . . ?
N2B Fe1B P2B C19B -26.45(9) . . . . ?
C12B Si2B N1B Si1B -71.17(15) . . . . ?
C13B Si2B N1B Si1B 49.72(15) . . . . ?
C14B Si2B N1B Si1B 164.89(11) . . . . ?
C12B Si2B N1B Fe1B 103.85(11) . . . . ?
C13B Si2B N1B Fe1B -135.26(10) . . . . ?
C14B Si2B N1B Fe1B -20.09(12) . . . . ?
C1B Si1B N1B Si2B 134.21(12) . . . . ?
C2B Si1B N1B Si2B 10.29(16) . . . . ?
C3B Si1B N1B Si2B -106.89(13) . . . . ?
C1B Si1B N1B Fe1B -41.16(12) . . . . ?
C2B Si1B N1B Fe1B -165.08(9) . . . . ?
C3B Si1B N1B Fe1B 77.74(10) . . . . ?
N4B Fe1B N1B Si2B 131.32(10) . . . . ?
Cl1B Fe1B N1B Si2B -102.48(9) . . . . ?
N2B Fe1B N1B Si2B 122.21(10) . . . . ?
P2B Fe1B N1B Si2B 8.24(9) . . . . ?
N4B Fe1B N1B Si1B -52.89(9) . . . . ?
Cl1B Fe1B N1B Si1B 73.32(9) . . . . ?
N2B Fe1B N1B Si1B -62.00(14) . . . . ?
P2B Fe1B N1B Si1B -175.97(8) . . . . ?
N1B Fe1B N2B N3B 12.58(17) . . . . ?
N4B Fe1B N2B N3B 1.51(10) . . . . ?
Cl1B Fe1B N2B N3B -128.75(11) . . . . ?
P2B Fe1B N2B N3B 123.30(11) . . . . ?
N1B Fe1B N2B C23B -171.4(2) . . . . ?
N4B Fe1B N2B C23B 177.5(3) . . . . ?
Cl1B Fe1B N2B C23B 47.3(2) . . . . ?
P2B Fe1B N2B C23B -60.7(2) . . . . ?
C23B N2B N3B N4B -179.85(15) . . . . ?
Fe1B N2B N3B N4B -2.14(15) . . . . ?
N2B N3B N4B P1B -179.86(12) . . . . ?
N2B N3B N4B Fe1B 2.28(16) . . . . ?
C3B P1B N4B N3B -159.25(14) . . . . ?
C4B P1B N4B N3B 83.95(16) . . . . ?
C8B P1B N4B N3B -41.96(17) . . . . ?
C3B P1B N4B Fe1B 17.26(18) . . . . ?
C4B P1B N4B Fe1B -99.54(16) . . . . ?
C8B P1B N4B Fe1B 134.56(15) . . . . ?
N1B Fe1B N4B N3B -174.87(12) . . . . ?
Cl1B Fe1B N4B N3B 63.42(12) . . . . ?
N2B Fe1B N4B N3B -1.45(10) . . . . ?
P2B Fe1B N4B N3B -83.70(11) . . . . ?
N1B Fe1B N4B P1B 8.28(16) . . . . ?
Cl1B Fe1B N4B P1B -113.43(14) . . . . ?
N2B Fe1B N4B P1B -178.29(18) . . . . ?
P2B Fe1B N4B P1B 99.45(15) . . . . ?
N4B P1B C3B Si1B -1.39(14) . . . . ?
C4B P1B C3B Si1B 114.77(12) . . . . ?
C8B P1B C3B Si1B -120.27(12) . . . . ?
N1B Si1B C3B P1B -43.44(14) . . . . ?
C1B Si1B C3B P1B 78.73(13) . . . . ?
C2B Si1B C3B P1B -168.32(12) . . . . ?
N4B P1B C4B C6B 67.39(15) . . . . ?
C3B P1B C4B C6B -46.85(16) . . . . ?
C8B P1B C4B C6B -168.56(13) . . . . ?
N4B P1B C4B C5B -173.25(15) . . . . ?
C3B P1B C4B C5B 72.51(18) . . . . ?
C8B P1B C4B C5B -49.20(19) . . . . ?
N4B P1B C4B C7B -50.04(17) . . . . ?
C3B P1B C4B C7B -164.28(14) . . . . ?
C8B P1B C4B C7B 74.01(17) . . . . ?
N4B P1B C8B C10B -45.58(17) . . . . ?
C3B P1B C8B C10B 69.71(16) . . . . ?
C4B P1B C8B C10B -168.22(14) . . . . ?
N4B P1B C8B C11B 74.37(17) . . . . ?
C3B P1B C8B C11B -170.34(15) . . . . ?
C4B P1B C8B C11B -48.26(19) . . . . ?
N4B P1B C8B C9B -162.96(15) . . . . ?
C3B P1B C8B C9B -47.67(18) . . . . ?
C4B P1B C8B C9B 74.41(18) . . . . ?
C15B P2B C14B Si2B 101.49(12) . . . . ?
C19B P2B C14B Si2B -142.38(11) . . . . ?
Fe1B P2B C14B Si2B -18.74(11) . . . . ?
N1B Si2B C14B P2B 25.64(13) . . . . ?
C12B Si2B C14B P2B -99.14(13) . . . . ?
C13B Si2B C14B P2B 147.80(11) . . . . ?
C14B P2B C15B C17B 68.27(19) . . . . ?
C19B P2B C15B C17B -43.5(2) . . . . ?
Fe1B P2B C15B C17B 177.39(15) . . . . ?
C14B P2B C15B C18B -51.81(15) . . . . ?
C19B P2B C15B C18B -163.58(14) . . . . ?
Fe1B P2B C15B C18B 57.30(15) . . . . ?
C14B P2B C15B C16B -168.03(14) . . . . ?
C19B P2B C15B C16B 80.20(16) . . . . ?
Fe1B P2B C15B C16B -58.91(16) . . . . ?
C14B P2B C19B C22B -45.84(18) . . . . ?
C15B P2B C19B C22B 66.05(18) . . . . ?
Fe1B P2B C19B C22B -156.30(13) . . . . ?
C14B P2B C19B C21B -170.96(15) . . . . ?
C15B P2B C19B C21B -59.07(18) . . . . ?
Fe1B P2B C19B C21B 78.58(16) . . . . ?
C14B P2B C19B C20B 73.22(16) . . . . ?
C15B P2B C19B C20B -174.89(14) . . . . ?
Fe1B P2B C19B C20B -37.24(17) . . . . ?
N3B N2B C23B C24B 164.82(19) . . . . ?
Fe1B N2B C23B C24B -10.8(4) . . . . ?
N3B N2B C23B C28B -16.9(3) . . . . ?
Fe1B N2B C23B C28B 167.4(2) . . . . ?
C28B C23B C24B C25B -0.5(4) . . . . ?
N2B C23B C24B C25B 177.9(2) . . . . ?
C23B C24B C25B C26B 0.5(4) . . . . ?
C24B C25B C26B C27B -0.1(5) . . . . ?
C25B C26B C27B C28B -0.2(5) . . . . ?
C24B C23B C28B C27B 0.1(4) . . . . ?
N2B C23B C28B C27B -178.1(3) . . . . ?
C26B C27B C28B C23B 0.2(5) . . . . ?
